data_4128110
loop_
_publ_author_name
'Wang, Hao'
'Park, Yoonsu'
'Bai, Ziqian'
'Chang, Sukbok'
'He, Gang'
'Chen, Gong'

_publ_section_title
;
 Iridium-Catalyzed Enantioselective C(sp<sup>3</sup>)-H Amidation
 Controlled by Attractive Noncovalent Interactions.
;
_journal_issue 17
_journal_name_full 'Journal of the American Chemical Society'
_journal_page_first 7194
_journal_page_last 7201
_journal_paper_doi 10.1021/jacs.9b02811
_journal_volume 141
_journal_year 2019
_chemical_absolute_configuration syn
_chemical_formula_sum 'C33 H35 Cl Ir N3 O3'
_chemical_formula_weight 749.29
_space_group_IT_number 19
_space_group_name_Hall 'P 2ac 2ab'
_space_group_name_H-M_alt 'P 21 21 21'
_symmetry_cell_setting orthorhombic
_symmetry_space_group_name_Hall 'P 2ac 2ab'
_symmetry_space_group_name_H-M 'P 21 21 21'
_atom_sites_solution_hydrogens geom
_atom_sites_solution_primary direct
_atom_sites_solution_secondary difmap
_audit_creation_method SHELXL-97
_cell_angle_alpha 90.00
_cell_angle_beta 90.00
_cell_angle_gamma 90.00
_cell_formula_units_Z 8
_cell_length_a 14.374(3)
_cell_length_b 20.416(4)
_cell_length_c 20.775(4)
_cell_measurement_reflns_used 16655
_cell_measurement_temperature 113(2)
_cell_measurement_theta_max 27.8426
_cell_measurement_theta_min 1.3985
_cell_volume 6097(2)
_computing_cell_refinement 'Bruker XSCANS'
_computing_data_collection 'Bruker XSCANS'
_computing_data_reduction 'Bruker SHELXTL'
_computing_molecular_graphics 'Bruker SHELXTL'
_computing_publication_material 'Bruker SHELXTL'
_computing_structure_refinement 'SHELXL-97 (Sheldrick, 1997)'
_computing_structure_solution 'SHELXS-97 (Sheldrick, 1990)'
_diffrn_ambient_temperature 113(2)
_diffrn_measured_fraction_theta_full 0.998
_diffrn_measured_fraction_theta_max 0.998
_diffrn_measurement_device_type 'Bruker P4'
_diffrn_measurement_method '\w scans'
_diffrn_radiation_monochromator graphite
_diffrn_radiation_source 'fine-focus sealed tube'
_diffrn_radiation_type MoK\a
_diffrn_radiation_wavelength 0.71073
_diffrn_reflns_av_R_equivalents 0.0735
_diffrn_reflns_av_sigmaI/netI 0.0655
_diffrn_reflns_limit_h_max 18
_diffrn_reflns_limit_h_min -18
_diffrn_reflns_limit_k_max 26
_diffrn_reflns_limit_k_min -26
_diffrn_reflns_limit_l_max 26
_diffrn_reflns_limit_l_min -27
_diffrn_reflns_number 68852
_diffrn_reflns_theta_full 27.81
_diffrn_reflns_theta_max 27.81
_diffrn_reflns_theta_min 1.40
_exptl_absorpt_coefficient_mu 4.506
_exptl_absorpt_correction_T_max 0.6139
_exptl_absorpt_correction_T_min 0.4660
_exptl_absorpt_correction_type multi-scan
_exptl_crystal_colour colorless
_exptl_crystal_density_diffrn 1.633
_exptl_crystal_density_method 'not measured'
_exptl_crystal_description Prism
_exptl_crystal_F_000 2976
_exptl_crystal_size_max 0.20
_exptl_crystal_size_mid 0.18
_exptl_crystal_size_min 0.12
_refine_diff_density_max 2.174
_refine_diff_density_min -1.537
_refine_diff_density_rms 0.153
_refine_ls_abs_structure_details 'Flack H D (1983), Acta Cryst. A39, 876-881'
_refine_ls_abs_structure_Flack 0.027(8)
_refine_ls_extinction_method none
_refine_ls_goodness_of_fit_ref 1.109
_refine_ls_hydrogen_treatment mixed
_refine_ls_matrix_type full
_refine_ls_number_parameters 754
_refine_ls_number_reflns 14401
_refine_ls_number_restraints 23
_refine_ls_restrained_S_all 1.112
_refine_ls_R_factor_all 0.0564
_refine_ls_R_factor_gt 0.0507
_refine_ls_shift/su_max 0.035
_refine_ls_shift/su_mean 0.000
_refine_ls_structure_factor_coef Fsqd
_refine_ls_weighting_details 'calc w=1/[\s^2^(Fo^2^)+(0.0266P)^2^+19.6050P] where P=(Fo^2^+2Fc^2^)/3'
_refine_ls_weighting_scheme calc
_refine_ls_wR_factor_gt 0.0968
_refine_ls_wR_factor_ref 0.0996
_reflns_number_gt 13352
_reflns_number_total 14401
_reflns_threshold_expression >2sigma(I)
_cod_data_source_file ja9b02811_si_002.cif
_cod_data_source_block shelxl
_cod_depositor_comments
;
The following automatic conversions were performed:

'_symmetry_cell_setting' value 'Orthorhombic' changed to
'orthorhombic' according to
/home/data/users/saulius/crontab/automatic-downloads/current/ACS/lib/dictionaries/cif_core.dic
dictionary named 'cif_core.dic' version 2.4.2 from 2011-04-26.

'_exptl_absorpt_correction_type' value 'Multi-scan' changed to
'multi-scan' according to
/home/data/users/saulius/crontab/automatic-downloads/current/ACS/lib/dictionaries/cif_core.dic
dictionary named 'cif_core.dic' version 2.4.2 from 2011-04-26.

Automatic conversion script
Id: cif_fix_values 4973 2017-02-22 13:04:09Z antanas 
;
_cod_original_sg_symbol_H-M P2(1)2(1)2(1)
_cod_database_code 4128110

loop_
_symmetry_equiv_pos_as_xyz
'x, y, z'
'-x+1/2, -y, z+1/2'
'-x, y+1/2, -z+1/2'
'x+1/2, -y+1/2, -z'

loop_
_atom_site_label
_atom_site_type_symbol
_atom_site_fract_x
_atom_site_fract_y
_atom_site_fract_z
_atom_site_U_iso_or_equiv
_atom_site_adp_type
_atom_site_occupancy
_atom_site_symmetry_multiplicity
_atom_site_calc_flag
_atom_site_refinement_flags
Ir1 Ir 0.67184(2) 0.833676(13) 0.015242(14) 0.02209(7) Uani 1 1 d .
Ir2 Ir 0.39079(2) 0.765381(15) 0.582368(16) 0.02641(7) Uani 1 1 d .
Cl1 Cl 0.54704(15) 0.88016(10) -0.04456(10) 0.0325(4) Uani 1 1 d .
Cl2 Cl 0.51761(15) 0.70386(10) 0.62605(11) 0.0341(5) Uani 1 1 d .
O1 O 0.5514(6) 0.8434(3) 0.2043(3) 0.059(2) Uani 1 1 d .
O2 O 0.3750(5) 0.8846(3) 0.1202(3) 0.0498(18) Uani 1 1 d .
O3 O 0.5809(4) 1.0288(3) 0.0274(3) 0.0348(14) Uani 1 1 d .
O4 O 0.4818(5) 0.9648(3) 0.5977(3) 0.0435(17) Uani 1 1 d .
O5 O 0.6726(5) 0.8922(3) 0.6356(3) 0.0468(16) Uani 1 1 d .
O6 O 0.4824(5) 0.7727(4) 0.7703(3) 0.0465(17) Uani 1 1 d .
N1 N 0.5999(4) 0.7461(3) -0.0034(3) 0.0295(15) Uani 1 1 d .
N2 N 0.5896(4) 0.8192(3) 0.1010(3) 0.0226(14) Uani 1 1 d .
N3 N 0.4956(5) 0.9537(3) 0.0878(3) 0.0290(14) Uani 1 1 d .
N4 N 0.4648(4) 0.7515(3) 0.4968(3) 0.0247(14) Uani 1 1 d .
N5 N 0.4671(4) 0.8556(3) 0.5717(3) 0.0252(14) Uani 1 1 d .
N6 N 0.5583(5) 0.8457(3) 0.7010(3) 0.0316(16) Uani 1 1 d .
C1 C 0.5918(6) 0.7186(4) -0.0607(5) 0.040(2) Uani 1 1 d .
H1 H 0.6092 0.7421 -0.0983 0.048 Uiso 1 1 calc R
C2 C 0.5570(6) 0.6536(5) -0.0657(6) 0.049(3) Uani 1 1 d .
H2 H 0.5498 0.6343 -0.1070 0.059 Uiso 1 1 calc R
C3 C 0.5343(6) 0.6193(5) -0.0133(6) 0.049(3) Uani 1 1 d .
H3 H 0.5136 0.5753 -0.0175 0.059 Uiso 1 1 calc R
C4 C 0.5409(6) 0.6483(4) 0.0486(5) 0.036(2) Uani 1 1 d .
C5 C 0.5212(8) 0.6175(5) 0.1072(6) 0.055(3) Uani 1 1 d .
H5 H 0.5036 0.5727 0.1074 0.066 Uiso 1 1 calc R
C6 C 0.5268(9) 0.6507(5) 0.1636(6) 0.062(3) Uani 1 1 d .
H6 H 0.5154 0.6283 0.2029 0.074 Uiso 1 1 calc R
C7 C 0.5492(7) 0.7173(4) 0.1649(5) 0.043(2) Uani 1 1 d .
H7 H 0.5495 0.7396 0.2050 0.052 Uiso 1 1 calc R
C8 C 0.5708(5) 0.7516(3) 0.1097(4) 0.0261(17) Uani 1 1 d .
C9 C 0.5719(5) 0.7147(4) 0.0514(4) 0.0285(18) Uani 1 1 d .
C10 C 0.5692(6) 0.8625(4) 0.1501(4) 0.035(2) Uani 1 1 d .
C11 C 0.5690(6) 0.9354(4) 0.1331(4) 0.0285(18) Uani 1 1 d .
H11 H 0.6293 0.9441 0.1106 0.034 Uiso 1 1 calc R
C12 C 0.5681(7) 0.9808(4) 0.1936(4) 0.041(2) Uani 1 1 d .
C13 C 0.5816(10) 1.0516(4) 0.1741(5) 0.072(4) Uani 1 1 d .
H13A H 0.5373 1.0629 0.1400 0.109 Uiso 1 1 calc R
H13B H 0.6452 1.0579 0.1584 0.109 Uiso 1 1 calc R
H13C H 0.5709 1.0800 0.2115 0.109 Uiso 1 1 calc R
C14 C 0.4778(8) 0.9756(5) 0.2324(5) 0.051(3) Uani 1 1 d .
H14A H 0.4839 1.0009 0.2722 0.077 Uiso 1 1 calc R
H14B H 0.4657 0.9295 0.2429 0.077 Uiso 1 1 calc R
H14C H 0.4261 0.9930 0.2069 0.077 Uiso 1 1 calc R
C15 C 0.6526(8) 0.9649(6) 0.2374(5) 0.055(3) Uani 1 1 d .
H15A H 0.6565 0.9974 0.2720 0.082 Uiso 1 1 calc R
H15B H 0.7098 0.9660 0.2118 0.082 Uiso 1 1 calc R
H15C H 0.6447 0.9211 0.2561 0.082 Uiso 1 1 calc R
C16 C 0.4051(6) 0.9266(4) 0.0842(5) 0.0353(19) Uani 1 1 d .
C17 C 0.3577(6) 0.9605(4) 0.0292(4) 0.034(2) Uani 1 1 d .
C18 C 0.2680(6) 0.9527(5) 0.0071(6) 0.051(3) Uani 1 1 d .
H18 H 0.2255 0.9235 0.0271 0.061 Uiso 1 1 calc R
C19 C 0.2428(8) 0.9906(6) -0.0469(6) 0.055(3) Uani 1 1 d .
H19 H 0.1813 0.9878 -0.0634 0.066 Uiso 1 1 calc R
C20 C 0.3069(7) 1.0322(5) -0.0765(5) 0.049(3) Uani 1 1 d .
H20 H 0.2887 1.0559 -0.1137 0.059 Uiso 1 1 calc R
C21 C 0.3970(7) 1.0397(4) -0.0528(4) 0.039(2) Uani 1 1 d .
H21 H 0.4398 1.0691 -0.0723 0.046 Uiso 1 1 calc R
C22 C 0.4209(5) 1.0030(4) -0.0003(4) 0.0277(18) Uani 1 1 d .
C23 C 0.5094(6) 0.9980(4) 0.0361(4) 0.0292(18) Uani 1 1 d .
C24 C 0.7976(8) 0.7854(7) -0.1082(6) 0.075(4) Uani 1 1 d .
H24A H 0.7715 0.7413 -0.1041 0.113 Uiso 1 1 calc R
H24B H 0.8624 0.7825 -0.1227 0.113 Uiso 1 1 calc R
H24C H 0.7613 0.8104 -0.1397 0.113 Uiso 1 1 calc R
C25 C 0.7941(5) 0.8193(5) -0.0443(5) 0.036(2) Uani 1 1 d U
C26 C 0.8089(5) 0.7903(4) 0.0184(6) 0.037(2) Uani 1 1 d .
C27 C 0.8047(5) 0.8418(5) 0.0643(4) 0.034(2) Uani 1 1 d .
C28 C 0.7863(5) 0.9025(4) 0.0335(4) 0.0250(17) Uani 1 1 d U
C29 C 0.7793(6) 0.8888(4) -0.0351(4) 0.033(2) Uani 1 1 d .
C30 C 0.7615(8) 0.9374(5) -0.0863(5) 0.054(3) Uani 1 1 d .
H30A H 0.7129 0.9678 -0.0722 0.082 Uiso 1 1 calc R
H30B H 0.7411 0.9148 -0.1255 0.082 Uiso 1 1 calc R
H30C H 0.8188 0.9618 -0.0953 0.082 Uiso 1 1 calc R
C31 C 0.8295(8) 0.7181(5) 0.0308(7) 0.067(3) Uani 1 1 d .
H31A H 0.8969 0.7111 0.0308 0.100 Uiso 1 1 calc R
H31B H 0.8009 0.6915 -0.0030 0.100 Uiso 1 1 calc R
H31C H 0.8039 0.7055 0.0728 0.100 Uiso 1 1 calc R
C32 C 0.8166(8) 0.8328(6) 0.1363(5) 0.060(3) Uani 1 1 d .
H32A H 0.8502 0.8704 0.1542 0.090 Uiso 1 1 d R
H32B H 0.8521 0.7926 0.1446 0.090 Uiso 1 1 d R
H32C H 0.7553 0.8294 0.1567 0.090 Uiso 1 1 d R
C33 C 0.7913(7) 0.9695(5) 0.0621(5) 0.051(3) Uani 1 1 d .
H33A H 0.7757 0.9673 0.1080 0.077 Uiso 1 1 calc R
H33B H 0.7471 0.9984 0.0401 0.077 Uiso 1 1 calc R
H33C H 0.8545 0.9869 0.0570 0.077 Uiso 1 1 calc R
C34 C 0.4771(6) 0.6951(4) 0.4667(5) 0.039(2) Uani 1 1 d .
H34 H 0.4587 0.6559 0.4879 0.047 Uiso 1 1 calc R
C35 C 0.5155(7) 0.6905(5) 0.4057(6) 0.054(3) Uani 1 1 d .
H35 H 0.5272 0.6491 0.3864 0.065 Uiso 1 1 calc R
C36 C 0.5357(7) 0.7459(6) 0.3748(5) 0.049(3) Uani 1 1 d .
H36 H 0.5571 0.7434 0.3316 0.058 Uiso 1 1 calc R
C37 C 0.5265(6) 0.8079(5) 0.4037(4) 0.035(2) Uani 1 1 d .
C38 C 0.5464(7) 0.8675(6) 0.3741(5) 0.047(3) Uani 1 1 d .
H38 H 0.5663 0.8688 0.3305 0.057 Uiso 1 1 calc R
C39 C 0.5371(7) 0.9236(5) 0.4083(5) 0.050(3) Uani 1 1 d .
H39 H 0.5493 0.9641 0.3876 0.060 Uiso 1 1 calc R
C40 C 0.5100(6) 0.9242(4) 0.4737(4) 0.040(2) Uani 1 1 d .
H40 H 0.5065 0.9648 0.4960 0.048 Uiso 1 1 calc R
C41 C 0.4884(5) 0.8670(3) 0.5058(4) 0.0223(16) Uani 1 1 d .
C42 C 0.4923(5) 0.8083(4) 0.4682(4) 0.0286(18) Uani 1 1 d .
C43 C 0.4759(6) 0.9068(4) 0.6138(4) 0.0290(17) Uani 1 1 d .
C44 C 0.4785(6) 0.8893(4) 0.6859(4) 0.0293(18) Uani 1 1 d .
H44 H 0.4210 0.8633 0.6948 0.035 Uiso 1 1 calc R
C45 C 0.4759(8) 0.9500(5) 0.7330(5) 0.045(3) Uani 1 1 d .
C46 C 0.3853(9) 0.9890(6) 0.7213(5) 0.059(3) Uani 1 1 d .
H46A H 0.3318 0.9596 0.7254 0.089 Uiso 1 1 calc R
H46B H 0.3864 1.0078 0.6779 0.089 Uiso 1 1 calc R
H46C H 0.3803 1.0242 0.7532 0.089 Uiso 1 1 calc R
C47 C 0.5611(9) 0.9945(6) 0.7274(6) 0.069(4) Uani 1 1 d .
H47A H 0.5632 1.0138 0.6843 0.104 Uiso 1 1 calc R
H47B H 0.6176 0.9686 0.7347 0.104 Uiso 1 1 calc R
H47C H 0.5572 1.0294 0.7597 0.104 Uiso 1 1 calc R
C48 C 0.4708(10) 0.9251(6) 0.8022(5) 0.071(4) Uani 1 1 d .
H48A H 0.4584 0.9619 0.8313 0.106 Uiso 1 1 calc R
H48B H 0.5301 0.9046 0.8139 0.106 Uiso 1 1 calc R
H48C H 0.4206 0.8928 0.8059 0.106 Uiso 1 1 calc R
C49 C 0.6477(6) 0.8510(4) 0.6734(4) 0.0307(19) Uani 1 1 d .
C50 C 0.7024(6) 0.7963(4) 0.7011(4) 0.035(2) Uani 1 1 d .
C51 C 0.7939(6) 0.7781(5) 0.6919(5) 0.047(3) Uani 1 1 d .
H51 H 0.8338 0.8038 0.6656 0.057 Uiso 1 1 calc R
C52 C 0.8270(8) 0.7214(5) 0.7218(5) 0.049(2) Uani 1 1 d .
H52 H 0.8907 0.7098 0.7174 0.058 Uiso 1 1 calc R
C53 C 0.7694(8) 0.6826(6) 0.7571(5) 0.057(3) Uani 1 1 d .
H53 H 0.7924 0.6428 0.7748 0.068 Uiso 1 1 calc R
C54 C 0.6762(8) 0.7006(5) 0.7675(4) 0.046(2) Uani 1 1 d .
H54 H 0.6359 0.6744 0.7930 0.056 Uiso 1 1 calc R
C55 C 0.6452(6) 0.7583(5) 0.7389(4) 0.038(2) Uani 1 1 d .
C56 C 0.5511(7) 0.7896(4) 0.7399(4) 0.036(2) Uani 1 1 d .
C57 C 0.2666(7) 0.6437(5) 0.5209(8) 0.072(4) Uani 1 1 d .
H57A H 0.3096 0.6102 0.5369 0.107 Uiso 1 1 calc R
H57B H 0.2842 0.6560 0.4769 0.107 Uiso 1 1 calc R
H57C H 0.2031 0.6262 0.5208 0.107 Uiso 1 1 calc R
C58 C 0.2710(6) 0.7033(5) 0.5639(6) 0.044(3) Uani 1 1 d .
C59 C 0.2546(5) 0.7702(5) 0.5403(4) 0.0325(19) Uani 1 1 d .
C60 C 0.2567(5) 0.8134(4) 0.5943(4) 0.033(2) Uani 1 1 d .
C61 C 0.2753(6) 0.7738(6) 0.6513(5) 0.045(3) Uani 1 1 d .
C62 C 0.2840(7) 0.7065(6) 0.6309(5) 0.049(3) Uani 1 1 d U
C63 C 0.3051(9) 0.6511(7) 0.6760(8) 0.099(6) Uani 1 1 d .
H63A H 0.2543 0.6466 0.7072 0.148 Uiso 1 1 calc R
H63B H 0.3633 0.6601 0.6989 0.148 Uiso 1 1 calc R
H63C H 0.3113 0.6103 0.6515 0.148 Uiso 1 1 calc R
C64 C 0.2334(7) 0.7906(6) 0.4724(4) 0.047(3) Uani 1 1 d .
H64A H 0.1670 0.7843 0.4637 0.071 Uiso 1 1 calc R
H64B H 0.2700 0.7639 0.4424 0.071 Uiso 1 1 calc R
H64C H 0.2495 0.8369 0.4667 0.071 Uiso 1 1 calc R
C65 C 0.2408(7) 0.8855(5) 0.5933(6) 0.053(3) Uani 1 1 d .
H65A H 0.2470 0.9017 0.5491 0.079 Uiso 1 1 calc R
H65B H 0.2868 0.9071 0.6208 0.079 Uiso 1 1 calc R
H65C H 0.1781 0.8951 0.6092 0.079 Uiso 1 1 calc R
C66 C 0.2682(8) 0.7968(8) 0.7207(5) 0.079(5) Uani 1 1 d .
H66A H 0.2162 0.7744 0.7419 0.118 Uiso 1 1 calc R
H66B H 0.2575 0.8442 0.7216 0.118 Uiso 1 1 calc R
H66C H 0.3262 0.7866 0.7434 0.118 Uiso 1 1 calc R

loop_
_atom_site_aniso_label
_atom_site_aniso_U_11
_atom_site_aniso_U_22
_atom_site_aniso_U_33
_atom_site_aniso_U_23
_atom_site_aniso_U_13
_atom_site_aniso_U_12
Ir1 0.02166(13) 0.01950(12) 0.02510(14) -0.00006(12) 0.00291(12) -0.00231(11)
Ir2 0.02048(14) 0.02574(14) 0.03301(17) 0.00606(13) 0.00124(13) -0.00053(12)
Cl1 0.0312(11) 0.0345(10) 0.0318(11) 0.0002(8) -0.0044(9) 0.0024(8)
Cl2 0.0278(10) 0.0306(10) 0.0438(13) 0.0042(9) -0.0044(9) 0.0043(8)
O1 0.105(6) 0.044(4) 0.029(4) 0.006(3) 0.026(4) 0.024(4)
O2 0.044(4) 0.051(4) 0.054(4) 0.018(3) 0.013(3) -0.009(3)
O3 0.035(3) 0.030(3) 0.039(4) 0.010(3) 0.000(3) -0.006(2)
O4 0.066(5) 0.022(3) 0.042(4) -0.006(3) 0.000(3) 0.000(3)
O5 0.043(4) 0.042(4) 0.055(4) 0.010(3) 0.008(4) 0.000(3)
O6 0.047(4) 0.065(5) 0.027(3) 0.016(3) 0.010(3) 0.003(4)
N1 0.019(3) 0.024(3) 0.045(4) -0.008(3) 0.002(3) -0.005(3)
N2 0.023(3) 0.024(3) 0.021(3) 0.010(2) 0.005(2) 0.000(2)
N3 0.028(3) 0.029(3) 0.029(4) 0.002(3) -0.003(3) 0.000(3)
N4 0.020(3) 0.023(3) 0.031(4) -0.004(2) 0.000(3) -0.004(2)
N5 0.030(3) 0.018(3) 0.028(4) 0.000(2) -0.001(3) -0.010(2)
N6 0.028(4) 0.037(4) 0.030(4) 0.004(3) -0.001(3) 0.004(3)
C1 0.036(5) 0.034(5) 0.050(6) -0.026(4) 0.005(4) -0.014(4)
C2 0.034(5) 0.035(5) 0.078(8) -0.029(5) 0.002(5) -0.003(4)
C3 0.025(5) 0.033(5) 0.088(8) -0.002(6) 0.000(5) -0.006(4)
C4 0.021(4) 0.021(4) 0.065(6) -0.001(4) -0.005(4) -0.002(3)
C5 0.057(7) 0.030(5) 0.078(8) 0.021(5) 0.009(6) -0.013(5)
C6 0.081(8) 0.036(6) 0.069(8) 0.025(5) 0.013(7) -0.018(5)
C7 0.044(5) 0.045(6) 0.040(5) 0.021(4) 0.001(4) -0.004(4)
C8 0.018(4) 0.022(4) 0.038(5) 0.015(3) 0.002(3) 0.002(3)
C9 0.017(4) 0.018(4) 0.050(5) 0.006(3) -0.004(4) -0.005(3)
C10 0.039(5) 0.024(4) 0.040(5) 0.004(4) 0.011(4) 0.005(4)
C11 0.032(4) 0.027(4) 0.026(4) 0.009(3) 0.002(3) 0.006(3)
C12 0.062(6) 0.030(4) 0.032(5) -0.004(4) 0.001(4) 0.010(4)
C13 0.132(13) 0.023(5) 0.063(8) -0.009(5) -0.010(8) -0.012(6)
C14 0.061(7) 0.055(6) 0.037(6) -0.014(5) 0.007(5) 0.008(5)
C15 0.061(7) 0.076(8) 0.027(5) 0.004(5) 0.005(5) -0.011(6)
C16 0.035(5) 0.030(4) 0.041(5) 0.001(4) 0.011(4) -0.001(3)
C17 0.034(5) 0.023(4) 0.046(6) -0.001(4) 0.007(4) 0.003(3)
C18 0.027(5) 0.041(5) 0.085(9) -0.010(5) 0.003(5) -0.001(4)
C19 0.044(6) 0.054(7) 0.067(8) -0.016(6) -0.018(6) 0.011(5)
C20 0.049(6) 0.054(6) 0.044(6) -0.012(5) -0.015(5) 0.019(5)
C21 0.036(5) 0.031(4) 0.050(5) -0.004(4) -0.008(5) 0.013(4)
C22 0.021(4) 0.025(4) 0.037(5) -0.001(3) 0.005(3) 0.005(3)
C23 0.036(5) 0.019(3) 0.033(5) 0.005(3) -0.001(4) 0.005(3)
C24 0.054(7) 0.106(11) 0.066(8) -0.047(7) 0.026(6) -0.026(7)
C25 0.017(3) 0.049(5) 0.043(5) -0.025(4) 0.019(3) -0.011(3)
C26 0.015(4) 0.021(4) 0.076(7) 0.002(4) 0.003(4) 0.007(3)
C27 0.017(4) 0.043(5) 0.041(5) 0.003(4) -0.007(3) -0.008(3)
C28 0.014(3) 0.025(3) 0.036(4) -0.011(3) 0.004(3) -0.013(3)
C29 0.024(4) 0.044(5) 0.032(5) 0.011(4) 0.015(3) -0.015(4)
C30 0.052(6) 0.060(7) 0.051(6) 0.023(6) 0.009(6) -0.013(5)
C31 0.049(6) 0.033(5) 0.118(11) 0.003(6) 0.015(7) 0.007(5)
C32 0.060(7) 0.071(7) 0.050(6) 0.024(6) -0.022(5) -0.006(7)
C33 0.039(6) 0.048(6) 0.067(8) -0.017(5) 0.011(5) -0.015(4)
C34 0.030(5) 0.024(4) 0.062(7) -0.017(4) -0.007(4) -0.001(3)
C35 0.046(6) 0.051(6) 0.065(8) -0.040(6) -0.007(5) -0.007(5)
C36 0.034(5) 0.078(8) 0.034(5) -0.021(5) -0.004(4) 0.008(5)
C37 0.019(4) 0.058(6) 0.026(5) -0.004(4) -0.001(3) -0.007(4)
C38 0.048(6) 0.065(7) 0.028(5) -0.001(5) 0.009(4) -0.011(5)
C39 0.051(6) 0.057(6) 0.041(6) 0.017(5) 0.010(5) -0.013(5)
C40 0.043(5) 0.025(4) 0.052(6) 0.007(4) 0.000(5) -0.007(4)
C41 0.021(4) 0.021(3) 0.026(4) 0.008(3) -0.001(3) 0.000(3)
C42 0.022(4) 0.029(4) 0.035(5) -0.004(3) -0.003(3) -0.001(3)
C43 0.031(4) 0.027(4) 0.029(4) -0.005(3) -0.003(4) 0.007(3)
C44 0.030(4) 0.029(4) 0.029(5) -0.002(3) -0.002(4) 0.008(3)
C45 0.054(6) 0.051(6) 0.030(5) -0.009(4) -0.001(4) 0.024(5)
C46 0.072(8) 0.061(7) 0.045(6) -0.012(5) -0.001(6) 0.031(6)
C47 0.062(8) 0.061(8) 0.084(9) -0.036(7) -0.007(7) -0.001(6)
C48 0.102(10) 0.076(9) 0.034(6) -0.016(6) 0.008(6) 0.029(8)
C49 0.028(4) 0.030(4) 0.034(5) -0.010(3) -0.008(3) -0.003(3)
C50 0.029(4) 0.036(5) 0.042(5) -0.003(4) -0.007(4) 0.001(4)
C51 0.031(5) 0.061(7) 0.050(6) -0.016(5) -0.013(4) 0.008(4)
C52 0.039(5) 0.059(7) 0.048(6) -0.012(5) -0.015(5) 0.014(5)
C53 0.057(7) 0.065(8) 0.049(6) -0.005(5) -0.024(5) 0.042(6)
C54 0.057(6) 0.056(6) 0.026(5) 0.004(4) -0.012(5) 0.004(5)
C55 0.043(5) 0.047(5) 0.023(4) -0.002(4) -0.012(4) 0.010(4)
C56 0.048(6) 0.039(5) 0.021(4) 0.004(4) 0.000(4) 0.000(4)
C57 0.033(5) 0.042(6) 0.140(12) -0.026(7) 0.001(7) -0.008(4)
C58 0.012(4) 0.036(5) 0.085(8) -0.004(5) 0.008(4) -0.007(3)
C59 0.018(4) 0.046(5) 0.034(5) -0.002(4) -0.008(3) -0.005(4)
C60 0.018(4) 0.043(5) 0.039(5) -0.003(4) 0.002(4) 0.008(3)
C61 0.025(5) 0.074(7) 0.037(5) 0.018(5) 0.013(4) -0.005(5)
C62 0.033(5) 0.057(6) 0.057(6) 0.032(5) 0.011(4) -0.016(4)
C63 0.054(8) 0.112(12) 0.130(13) 0.091(11) -0.013(8) -0.017(7)
C64 0.032(5) 0.076(7) 0.033(6) -0.010(5) -0.005(4) 0.011(5)
C65 0.039(5) 0.044(6) 0.075(8) -0.012(5) -0.002(5) 0.017(4)
C66 0.034(6) 0.162(15) 0.040(6) 0.016(8) 0.010(5) -0.020(7)

loop_
_atom_type_symbol
_atom_type_description
_atom_type_scat_dispersion_real
_atom_type_scat_dispersion_imag
_atom_type_scat_source
C C 0.0033 0.0016 'International Tables Vol C Tables 4.2.6.8 and 6.1.1.4'
H H 0.0000 0.0000 'International Tables Vol C Tables 4.2.6.8 and 6.1.1.4'
N N 0.0061 0.0033 'International Tables Vol C Tables 4.2.6.8 and 6.1.1.4'
O O 0.0106 0.0060 'International Tables Vol C Tables 4.2.6.8 and 6.1.1.4'
Cl Cl 0.1484 0.1585 'International Tables Vol C Tables 4.2.6.8 and 6.1.1.4'
Ir Ir -1.4442 7.9887 'International Tables Vol C Tables 4.2.6.8 and 6.1.1.4'

loop_
_geom_angle_atom_site_label_1
_geom_angle_atom_site_label_2
_geom_angle_atom_site_label_3
_geom_angle
N1 Ir1 N2 76.5(2)
N1 Ir1 C26 96.1(3)
N2 Ir1 C26 114.7(3)
N1 Ir1 C25 100.3(3)
N2 Ir1 C25 153.7(3)
C26 Ir1 C25 39.1(4)
N1 Ir1 C27 125.8(3)
N2 Ir1 C27 96.0(3)
C26 Ir1 C27 38.3(3)
C25 Ir1 C27 64.3(3)
N1 Ir1 C29 134.4(3)
N2 Ir1 C29 148.8(3)
C26 Ir1 C29 65.2(3)
C25 Ir1 C29 38.9(3)
C27 Ir1 C29 64.1(3)
N1 Ir1 C28 160.9(3)
N2 Ir1 C28 110.8(3)
C26 Ir1 C28 64.8(3)
C25 Ir1 C28 65.1(3)
C27 Ir1 C28 37.9(3)
C29 Ir1 C28 38.9(3)
N1 Ir1 Cl1 82.62(19)
N2 Ir1 Cl1 94.16(17)
C26 Ir1 Cl1 150.0(3)
C25 Ir1 Cl1 111.5(3)
C27 Ir1 Cl1 151.4(2)
C29 Ir1 Cl1 94.5(2)
C28 Ir1 Cl1 113.6(2)
N4 Ir2 C59 97.1(3)
N4 Ir2 N5 76.7(2)
C59 Ir2 N5 112.5(3)
N4 Ir2 C58 100.0(3)
C59 Ir2 C58 39.8(3)
N5 Ir2 C58 152.2(3)
N4 Ir2 C60 127.5(3)
C59 Ir2 C60 38.5(3)
N5 Ir2 C60 94.5(3)
C58 Ir2 C60 65.2(3)
N4 Ir2 C62 132.2(4)
C59 Ir2 C62 64.8(4)
N5 Ir2 C62 150.6(4)
C58 Ir2 C62 37.5(4)
C60 Ir2 C62 64.8(4)
N4 Ir2 C61 161.5(3)
C59 Ir2 C61 64.7(4)
N5 Ir2 C61 112.6(4)
C58 Ir2 C61 64.0(4)
C60 Ir2 C61 38.9(3)
C62 Ir2 C61 38.3(4)
N4 Ir2 Cl2 82.16(18)
C59 Ir2 Cl2 150.9(3)
N5 Ir2 Cl2 95.70(18)
C58 Ir2 Cl2 111.4(3)
C60 Ir2 Cl2 150.2(2)
C62 Ir2 Cl2 94.1(3)
C61 Ir2 Cl2 111.7(3)
C1 N1 C9 121.7(7)
C1 N1 Ir1 124.8(6)
C9 N1 Ir1 113.0(5)
C10 N2 C8 119.2(6)
C10 N2 Ir1 129.6(5)
C8 N2 Ir1 110.1(5)
C23 N3 C16 109.8(7)
C23 N3 C11 123.3(7)
C16 N3 C11 126.7(7)
C34 N4 C42 119.8(7)
C34 N4 Ir2 126.0(6)
C42 N4 Ir2 113.7(5)
C43 N5 C41 118.0(6)
C43 N5 Ir2 129.4(5)
C41 N5 Ir2 110.4(4)
C56 N6 C49 111.3(7)
C56 N6 C44 123.5(7)
C49 N6 C44 124.8(7)
N1 C1 C2 119.6(9)
N1 C1 H1 120.2
C2 C1 H1 120.2
C3 C2 C1 121.1(10)
C3 C2 H2 119.4
C1 C2 H2 119.4
C2 C3 C4 120.1(8)
C2 C3 H3 119.9
C4 C3 H3 119.9
C5 C4 C3 125.9(8)
C5 C4 C9 117.0(9)
C3 C4 C9 117.1(9)
C6 C5 C4 121.0(9)
C6 C5 H5 119.5
C4 C5 H5 119.5
C5 C6 C7 121.1(10)
C5 C6 H6 119.5
C7 C6 H6 119.5
C8 C7 C6 122.1(10)
C8 C7 H7 118.9
C6 C7 H7 118.9
C7 C8 N2 130.1(8)
C7 C8 C9 116.0(7)
N2 C8 C9 113.8(7)
N1 C9 C4 120.2(8)
N1 C9 C8 117.5(6)
C4 C9 C8 122.2(8)
O1 C10 N2 121.5(8)
O1 C10 C11 121.6(8)
N2 C10 C11 116.9(7)
N3 C11 C10 113.5(7)
N3 C11 C12 111.0(7)
C10 C11 C12 113.0(7)
N3 C11 H11 106.2
C10 C11 H11 106.2
C12 C11 H11 106.2
C13 C12 C14 108.4(9)
C13 C12 C15 104.8(9)
C14 C12 C15 109.8(8)
C13 C12 C11 110.5(8)
C14 C12 C11 113.0(8)
C15 C12 C11 110.0(8)
C12 C13 H13A 109.5
C12 C13 H13B 109.5
H13A C13 H13B 109.5
C12 C13 H13C 109.5
H13A C13 H13C 109.5
H13B C13 H13C 109.5
C12 C14 H14A 109.5
C12 C14 H14B 109.5
H14A C14 H14B 109.5
C12 C14 H14C 109.5
H14A C14 H14C 109.5
H14B C14 H14C 109.5
C12 C15 H15A 109.5
C12 C15 H15B 109.5
H15A C15 H15B 109.5
C12 C15 H15C 109.5
H15A C15 H15C 109.5
H15B C15 H15C 109.5
O2 C16 N3 124.7(9)
O2 C16 C17 129.2(8)
N3 C16 C17 106.1(7)
C18 C17 C22 122.3(9)
C18 C17 C16 128.7(9)
C22 C17 C16 109.0(7)
C17 C18 C19 116.2(10)
C17 C18 H18 121.9
C19 C18 H18 121.9
C20 C19 C18 121.0(10)
C20 C19 H19 119.5
C18 C19 H19 119.5
C21 C20 C19 121.7(10)
C21 C20 H20 119.1
C19 C20 H20 119.1
C22 C21 C20 117.0(9)
C22 C21 H21 121.5
C20 C21 H21 121.5
C21 C22 C17 121.8(8)
C21 C22 C23 131.3(8)
C17 C22 C23 107.0(7)
O3 C23 N3 124.1(7)
O3 C23 C22 127.7(7)
N3 C23 C22 108.0(7)
C25 C24 H24A 109.5
C25 C24 H24B 109.5
H24A C24 H24B 109.5
C25 C24 H24C 109.5
H24A C24 H24C 109.5
H24B C24 H24C 109.5
C29 C25 C26 107.7(7)
C29 C25 C24 125.1(10)
C26 C25 C24 127.1(9)
C29 C25 Ir1 70.9(4)
C26 C25 Ir1 70.2(4)
C24 C25 Ir1 126.6(6)
C27 C26 C25 107.2(7)
C27 C26 C31 127.5(10)
C25 C26 C31 125.3(10)
C27 C26 Ir1 71.2(4)
C25 C26 Ir1 70.8(4)
C31 C26 Ir1 125.3(6)
C28 C27 C26 110.5(8)
C28 C27 C32 124.9(9)
C26 C27 C32 124.6(9)
C28 C27 Ir1 72.0(4)
C26 C27 Ir1 70.4(4)
C32 C27 Ir1 123.6(6)
C27 C28 C29 106.7(7)
C27 C28 C33 127.7(8)
C29 C28 C33 124.6(8)
C27 C28 Ir1 70.1(4)
C29 C28 Ir1 69.9(4)
C33 C28 Ir1 133.7(6)
C25 C29 C28 107.9(8)
C25 C29 C30 126.1(9)
C28 C29 C30 126.0(9)
C25 C29 Ir1 70.2(4)
C28 C29 Ir1 71.2(4)
C30 C29 Ir1 124.8(7)
C29 C30 H30A 109.5
C29 C30 H30B 109.5
H30A C30 H30B 109.5
C29 C30 H30C 109.5
H30A C30 H30C 109.5
H30B C30 H30C 109.5
C26 C31 H31A 109.5
C26 C31 H31B 109.5
H31A C31 H31B 109.5
C26 C31 H31C 109.5
H31A C31 H31C 109.5
H31B C31 H31C 109.5
C27 C32 H32A 109.5
C27 C32 H32B 109.4
H32A C32 H32B 109.5
C27 C32 H32C 109.5
H32A C32 H32C 109.5
H32B C32 H32C 109.5
C28 C33 H33A 109.5
C28 C33 H33B 109.5
H33A C33 H33B 109.5
C28 C33 H33C 109.5
H33A C33 H33C 109.5
H33B C33 H33C 109.5
N4 C34 C35 123.0(9)
N4 C34 H34 118.5
C35 C34 H34 118.5
C36 C35 C34 118.0(9)
C36 C35 H35 121.0
C34 C35 H35 121.0
C35 C36 C37 122.6(9)
C35 C36 H36 118.7
C37 C36 H36 118.7
C38 C37 C36 125.4(9)
C38 C37 C42 118.7(8)
C36 C37 C42 115.9(9)
C39 C38 C37 119.1(9)
C39 C38 H38 120.5
C37 C38 H38 120.5
C38 C39 C40 122.7(9)
C38 C39 H39 118.6
C40 C39 H39 118.6
C41 C40 C39 121.2(8)
C41 C40 H40 119.4
C39 C40 H40 119.4
C40 C41 N5 130.7(7)
C40 C41 C42 115.8(7)
N5 C41 C42 113.4(6)
N4 C42 C37 120.3(7)
N4 C42 C41 117.6(7)
C37 C42 C41 122.1(8)
O4 C43 N5 124.5(8)
O4 C43 C44 119.0(7)
N5 C43 C44 116.5(7)
N6 C44 C43 111.3(7)
N6 C44 C45 111.0(7)
C43 C44 C45 114.8(7)
N6 C44 H44 106.4
C43 C44 H44 106.4
C45 C44 H44 106.4
C47 C45 C48 107.9(10)
C47 C45 C46 111.0(9)
C48 C45 C46 106.2(9)
C47 C45 C44 113.5(8)
C48 C45 C44 108.8(8)
C46 C45 C44 109.1(8)
C45 C46 H46A 109.5
C45 C46 H46B 109.5
H46A C46 H46B 109.5
C45 C46 H46C 109.5
H46A C46 H46C 109.5
H46B C46 H46C 109.5
C45 C47 H47A 109.5
C45 C47 H47B 109.5
H47A C47 H47B 109.5
C45 C47 H47C 109.5
H47A C47 H47C 109.5
H47B C47 H47C 109.5
C45 C48 H48A 109.5
C45 C48 H48B 109.5
H48A C48 H48B 109.5
C45 C48 H48C 109.5
H48A C48 H48C 109.5
H48B C48 H48C 109.5
O5 C49 N6 126.1(8)
O5 C49 C50 128.4(8)
N6 C49 C50 105.4(7)
C55 C50 C51 119.7(9)
C55 C50 C49 109.3(8)
C51 C50 C49 130.8(9)
C50 C51 C52 119.1(11)
C50 C51 H51 120.5
C52 C51 H51 120.5
C53 C52 C51 121.0(10)
C53 C52 H52 119.5
C51 C52 H52 119.5
C52 C53 C54 120.7(10)
C52 C53 H53 119.7
C54 C53 H53 119.7
C55 C54 C53 117.4(10)
C55 C54 H54 121.3
C53 C54 H54 121.3
C50 C55 C54 122.0(9)
C50 C55 C56 107.8(8)
C54 C55 C56 130.1(9)
O6 C56 N6 125.9(8)
O6 C56 C55 128.2(8)
N6 C56 C55 105.9(8)
C58 C57 H57A 109.5
C58 C57 H57B 109.5
H57A C57 H57B 109.5
C58 C57 H57C 109.5
H57A C57 H57C 109.5
H57B C57 H57C 109.5
C62 C58 C59 107.9(9)
C62 C58 C57 129.0(11)
C59 C58 C57 123.0(10)
C62 C58 Ir2 72.0(5)
C59 C58 Ir2 69.1(4)
C57 C58 Ir2 127.4(7)
C60 C59 C58 107.9(8)
C60 C59 C64 124.9(9)
C58 C59 C64 127.1(9)
C60 C59 Ir2 71.9(4)
C58 C59 Ir2 71.1(5)
C64 C59 Ir2 125.5(6)
C59 C60 C61 107.5(8)
C59 C60 C65 126.5(9)
C61 C60 C65 126.0(9)
C59 C60 Ir2 69.6(4)
C61 C60 Ir2 71.4(5)
C65 C60 Ir2 125.4(6)
C62 C61 C60 107.7(9)
C62 C61 C66 125.4(10)
C60 C61 C66 125.9(11)
C62 C61 Ir2 70.6(5)
C60 C61 Ir2 69.7(5)
C66 C61 Ir2 133.8(7)
C58 C62 C61 109.0(9)
C58 C62 C63 127.6(12)
C61 C62 C63 123.5(12)
C58 C62 Ir2 70.4(5)
C61 C62 Ir2 71.0(5)
C63 C62 Ir2 124.0(8)
C62 C63 H63A 109.5
C62 C63 H63B 109.5
H63A C63 H63B 109.5
C62 C63 H63C 109.5
H63A C63 H63C 109.5
H63B C63 H63C 109.5
C59 C64 H64A 109.5
C59 C64 H64B 109.5
H64A C64 H64B 109.5
C59 C64 H64C 109.5
H64A C64 H64C 109.5
H64B C64 H64C 109.5
C60 C65 H65A 109.5
C60 C65 H65B 109.5
H65A C65 H65B 109.5
C60 C65 H65C 109.5
H65A C65 H65C 109.5
H65B C65 H65C 109.5
C61 C66 H66A 109.5
C61 C66 H66B 109.5
H66A C66 H66B 109.5
C61 C66 H66C 109.5
H66A C66 H66C 109.5
H66B C66 H66C 109.5

loop_
_geom_bond_atom_site_label_1
_geom_bond_atom_site_label_2
_geom_bond_distance
Ir1 N1 2.102(6)
Ir1 N2 2.158(6)
Ir1 C26 2.161(7)
Ir1 C25 2.169(7)
Ir1 C27 2.172(7)
Ir1 C29 2.178(7)
Ir1 C28 2.196(7)
Ir1 Cl1 2.380(2)
Ir2 N4 2.092(6)
Ir2 C59 2.146(8)
Ir2 N5 2.155(6)
Ir2 C58 2.173(8)
Ir2 C60 2.177(8)
Ir2 C62 2.194(8)
Ir2 C61 2.199(9)
Ir2 Cl2 2.392(2)
O1 C10 1.220(10)
O2 C16 1.216(10)
O3 C23 1.217(10)
O4 C43 1.232(10)
O5 C49 1.205(10)
O6 C56 1.222(11)
N1 C1 1.320(10)
N1 C9 1.367(10)
N2 C10 1.382(10)
N2 C8 1.417(9)
N3 C23 1.418(10)
N3 C16 1.416(10)
N3 C11 1.462(10)
N4 C34 1.321(10)
N4 C42 1.362(10)
N5 C43 1.369(10)
N5 C41 1.422(10)
N6 C56 1.406(10)
N6 C49 1.411(10)
N6 C44 1.486(10)
C1 C2 1.423(11)
C1 H1 0.9500
C2 C3 1.335(15)
C2 H2 0.9500
C3 C4 1.420(15)
C3 H3 0.9500
C4 C5 1.400(14)
C4 C9 1.427(10)
C5 C6 1.357(16)
C5 H5 0.9500
C6 C7 1.396(13)
C6 H6 0.9500
C7 C8 1.380(11)
C7 H7 0.9500
C8 C9 1.428(12)
C10 C11 1.529(11)
C11 C12 1.561(12)
C11 H11 1.0000
C12 C13 1.515(13)
C12 C14 1.531(14)
C12 C15 1.553(14)
C13 H13A 0.9800
C13 H13B 0.9800
C13 H13C 0.9800
C14 H14A 0.9800
C14 H14B 0.9800
C14 H14C 0.9800
C15 H15A 0.9800
C15 H15B 0.9800
C15 H15C 0.9800
C16 C17 1.500(13)
C17 C18 1.379(13)
C17 C22 1.397(11)
C18 C19 1.410(16)
C18 H18 0.9500
C19 C20 1.395(16)
C19 H19 0.9500
C20 C21 1.393(13)
C20 H20 0.9500
C21 C22 1.369(12)
C21 H21 0.9500
C22 C23 1.484(11)
C24 C25 1.498(13)
C24 H24A 0.9800
C24 H24B 0.9800
C24 H24C 0.9800
C25 C29 1.447(13)
C25 C26 1.447(14)
C26 C27 1.422(13)
C26 C31 1.524(12)
C27 C28 1.420(12)
C27 C32 1.517(12)
C28 C29 1.456(12)
C28 C33 1.494(12)
C29 C30 1.477(13)
C30 H30A 0.9800
C30 H30B 0.9800
C30 H30C 0.9800
C31 H31A 0.9800
C31 H31B 0.9800
C31 H31C 0.9800
C32 H32A 0.9800
C32 H32B 0.9800
C32 H32C 0.9800
C33 H33A 0.9800
C33 H33B 0.9800
C33 H33C 0.9800
C34 C35 1.387(14)
C34 H34 0.9500
C35 C36 1.331(15)
C35 H35 0.9500
C36 C37 1.407(13)
C36 H36 0.9500
C37 C38 1.394(14)
C37 C42 1.427(12)
C38 C39 1.354(15)
C38 H38 0.9500
C39 C40 1.414(13)
C39 H39 0.9500
C40 C41 1.381(10)
C40 H40 0.9500
C41 C42 1.433(11)
C43 C44 1.540(12)
C44 C45 1.580(12)
C44 H44 1.0000
C45 C47 1.529(16)
C45 C48 1.527(14)
C45 C46 1.544(14)
C46 H46A 0.9800
C46 H46B 0.9800
C46 H46C 0.9800
C47 H47A 0.9800
C47 H47B 0.9800
C47 H47C 0.9800
C48 H48A 0.9800
C48 H48B 0.9800
C48 H48C 0.9800
C49 C50 1.482(12)
C50 C55 1.376(13)
C50 C51 1.381(12)
C51 C52 1.397(14)
C51 H51 0.9500
C52 C53 1.361(16)
C52 H52 0.9500
C53 C54 1.406(15)
C53 H53 0.9500
C54 C55 1.393(13)
C54 H54 0.9500
C55 C56 1.496(12)
C57 C58 1.511(14)
C57 H57A 0.9800
C57 H57B 0.9800
C57 H57C 0.9800
C58 C62 1.405(15)
C58 C59 1.471(13)
C59 C60 1.427(12)
C59 C64 1.502(12)
C60 C61 1.458(13)
C60 C65 1.490(13)
C61 C62 1.442(16)
C61 C66 1.521(15)
C62 C63 1.501(14)
C63 H63A 0.9800
C63 H63B 0.9800
C63 H63C 0.9800
C64 H64A 0.9800
C64 H64B 0.9800
C64 H64C 0.9800
C65 H65A 0.9800
C65 H65B 0.9800
C65 H65C 0.9800
C66 H66A 0.9800
C66 H66B 0.9800
C66 H66C 0.9800

loop_
_geom_hbond_atom_site_label_D
_geom_hbond_atom_site_label_H
_geom_hbond_atom_site_label_A
_geom_hbond_distance_DH
_geom_hbond_distance_HA
_geom_hbond_distance_DA
_geom_hbond_angle_DHA
C7 H7 O1 0.95 2.12 2.703(11) 118.3
C40 H40 O4 0.95 2.14 2.736(10) 119.2

loop_
_geom_torsion_atom_site_label_1
_geom_torsion_atom_site_label_2
_geom_torsion_atom_site_label_3
_geom_torsion_atom_site_label_4
_geom_torsion
N2 Ir1 N1 C1 165.0(7)
C26 Ir1 N1 C1 -81.0(8)
C25 Ir1 N1 C1 -41.8(8)
C27 Ir1 N1 C1 -107.4(7)
C29 Ir1 N1 C1 -20.1(9)
C28 Ir1 N1 C1 -80.1(12)
Cl1 Ir1 N1 C1 68.9(7)
N2 Ir1 N1 C9 -23.5(5)
C26 Ir1 N1 C9 90.6(6)
C25 Ir1 N1 C9 129.8(6)
C27 Ir1 N1 C9 64.2(6)
C29 Ir1 N1 C9 151.4(5)
C28 Ir1 N1 C9 91.5(10)
Cl1 Ir1 N1 C9 -119.6(5)
N1 Ir1 N2 C10 -165.7(7)
C26 Ir1 N2 C10 103.8(7)
C25 Ir1 N2 C10 108.4(8)
C27 Ir1 N2 C10 68.9(7)
C29 Ir1 N2 C10 21.3(10)
C28 Ir1 N2 C10 32.8(8)
Cl1 Ir1 N2 C10 -84.3(7)
N1 Ir1 N2 C8 26.4(5)
C26 Ir1 N2 C8 -64.1(6)
C25 Ir1 N2 C8 -59.4(8)
C27 Ir1 N2 C8 -99.0(5)
C29 Ir1 N2 C8 -146.5(6)
C28 Ir1 N2 C8 -135.0(5)
Cl1 Ir1 N2 C8 107.8(5)
C59 Ir2 N4 C34 -82.6(7)
N5 Ir2 N4 C34 165.9(7)
C58 Ir2 N4 C34 -42.4(7)
C60 Ir2 N4 C34 -108.7(7)
C62 Ir2 N4 C34 -20.3(9)
C61 Ir2 N4 C34 -71.5(13)
Cl2 Ir2 N4 C34 68.1(7)
C59 Ir2 N4 C42 89.9(6)
N5 Ir2 N4 C42 -21.7(5)
C58 Ir2 N4 C42 130.0(6)
C60 Ir2 N4 C42 63.7(6)
C62 Ir2 N4 C42 152.1(6)
C61 Ir2 N4 C42 100.9(12)
Cl2 Ir2 N4 C42 -119.5(5)
N4 Ir2 N5 C43 -172.5(7)
C59 Ir2 N5 C43 95.2(7)
C58 Ir2 N5 C43 101.3(9)
C60 Ir2 N5 C43 60.0(7)
C62 Ir2 N5 C43 16.9(11)
C61 Ir2 N5 C43 24.4(8)
Cl2 Ir2 N5 C43 -92.0(7)
N4 Ir2 N5 C41 25.2(5)
C59 Ir2 N5 C41 -67.1(6)
C58 Ir2 N5 C41 -61.1(9)
C60 Ir2 N5 C41 -102.3(5)
C62 Ir2 N5 C41 -145.4(7)
C61 Ir2 N5 C41 -137.9(5)
Cl2 Ir2 N5 C41 105.7(5)
C9 N1 C1 C2 -2.8(12)
Ir1 N1 C1 C2 168.1(6)
N1 C1 C2 C3 -1.6(14)
C1 C2 C3 C4 2.6(14)
C2 C3 C4 C5 -178.6(10)
C2 C3 C4 C9 0.4(13)
C3 C4 C5 C6 -177.7(11)
C9 C4 C5 C6 3.3(15)
C4 C5 C6 C7 2.4(19)
C5 C6 C7 C8 -3.1(18)
C6 C7 C8 N2 175.8(9)
C6 C7 C8 C9 -1.9(14)
C10 N2 C8 C7 -13.0(13)
Ir1 N2 C8 C7 156.3(8)
C10 N2 C8 C9 164.8(7)
Ir1 N2 C8 C9 -25.9(7)
C1 N1 C9 C4 5.8(12)
Ir1 N1 C9 C4 -166.0(6)
C1 N1 C9 C8 -171.2(7)
Ir1 N1 C9 C8 17.0(8)
C5 C4 C9 N1 174.5(8)
C3 C4 C9 N1 -4.5(12)
C5 C4 C9 C8 -8.6(12)
C3 C4 C9 C8 172.3(8)
C7 C8 C9 N1 -175.2(7)
N2 C8 C9 N1 6.7(10)
C7 C8 C9 C4 7.9(11)
N2 C8 C9 C4 -170.2(7)
C8 N2 C10 O1 13.3(13)
Ir1 N2 C10 O1 -153.6(7)
C8 N2 C10 C11 -166.0(7)
Ir1 N2 C10 C11 27.0(11)
C23 N3 C11 C10 -138.7(8)
C16 N3 C11 C10 34.6(11)
C23 N3 C11 C12 92.6(9)
C16 N3 C11 C12 -94.0(10)
O1 C10 C11 N3 -113.7(10)
N2 C10 C11 N3 65.6(10)
O1 C10 C11 C12 13.8(13)
N2 C10 C11 C12 -166.8(8)
N3 C11 C12 C13 -59.1(11)
C10 C11 C12 C13 172.1(9)
N3 C11 C12 C14 62.6(10)
C10 C11 C12 C14 -66.3(10)
N3 C11 C12 C15 -174.3(7)
C10 C11 C12 C15 56.8(10)
C23 N3 C16 O2 176.2(8)
C11 N3 C16 O2 2.1(14)
C23 N3 C16 C17 -4.5(9)
C11 N3 C16 C17 -178.6(7)
O2 C16 C17 C18 1.1(16)
N3 C16 C17 C18 -178.2(9)
O2 C16 C17 C22 -177.3(9)
N3 C16 C17 C22 3.4(9)
C22 C17 C18 C19 -0.5(14)
C16 C17 C18 C19 -178.8(9)
C17 C18 C19 C20 1.5(15)
C18 C19 C20 C21 -2.3(15)
C19 C20 C21 C22 2.0(14)
C20 C21 C22 C17 -1.0(12)
C20 C21 C22 C23 178.9(8)
C18 C17 C22 C21 0.3(13)
C16 C17 C22 C21 178.9(7)
C18 C17 C22 C23 -179.6(8)
C16 C17 C22 C23 -1.1(9)
C16 N3 C23 O3 179.6(8)
C11 N3 C23 O3 -6.0(13)
C16 N3 C23 C22 3.9(9)
C11 N3 C23 C22 178.3(7)
C21 C22 C23 O3 2.9(15)
C17 C22 C23 O3 -177.2(8)
C21 C22 C23 N3 178.4(8)
C17 C22 C23 N3 -1.7(9)
N1 Ir1 C25 C29 155.2(5)
N2 Ir1 C25 C29 -124.5(7)
C26 Ir1 C25 C29 -117.8(7)
C27 Ir1 C25 C29 -79.9(5)
C28 Ir1 C25 C29 -37.7(5)
Cl1 Ir1 C25 C29 69.2(5)
N1 Ir1 C25 C26 -87.0(5)
N2 Ir1 C25 C26 -6.7(9)
C27 Ir1 C25 C26 37.9(5)
C29 Ir1 C25 C26 117.8(7)
C28 Ir1 C25 C26 80.1(5)
Cl1 Ir1 C25 C26 -173.0(4)
N1 Ir1 C25 C24 35.2(11)
N2 Ir1 C25 C24 115.4(11)
C26 Ir1 C25 C24 122.1(12)
C27 Ir1 C25 C24 160.1(11)
C29 Ir1 C25 C24 -120.1(13)
C28 Ir1 C25 C24 -157.8(11)
Cl1 Ir1 C25 C24 -50.9(11)
C29 C25 C26 C27 -1.0(9)
C24 C25 C26 C27 176.2(8)
Ir1 C25 C26 C27 -62.3(5)
C29 C25 C26 C31 -178.5(8)
C24 C25 C26 C31 -1.2(14)
Ir1 C25 C26 C31 120.2(9)
C29 C25 C26 Ir1 61.3(5)
C24 C25 C26 Ir1 -121.4(9)
N1 Ir1 C26 C27 -144.5(5)
N2 Ir1 C26 C27 -66.6(5)
C25 Ir1 C26 C27 116.7(7)
C29 Ir1 C26 C27 79.0(5)
C28 Ir1 C26 C27 35.9(5)
Cl1 Ir1 C26 C27 129.8(5)
N1 Ir1 C26 C25 98.8(5)
N2 Ir1 C26 C25 176.7(4)
C27 Ir1 C26 C25 -116.7(7)
C29 Ir1 C26 C25 -37.7(5)
C28 Ir1 C26 C25 -80.8(5)
Cl1 Ir1 C26 C25 13.1(7)
N1 Ir1 C26 C31 -21.3(11)
N2 Ir1 C26 C31 56.6(11)
C25 Ir1 C26 C31 -120.2(12)
C27 Ir1 C26 C31 123.2(13)
C29 Ir1 C26 C31 -157.9(11)
C28 Ir1 C26 C31 159.0(12)
Cl1 Ir1 C26 C31 -107.1(10)
C25 C26 C27 C28 1.0(9)
C31 C26 C27 C28 178.3(8)
Ir1 C26 C27 C28 -61.1(5)
C25 C26 C27 C32 179.9(8)
C31 C26 C27 C32 -2.7(14)
Ir1 C26 C27 C32 117.9(8)
C25 C26 C27 Ir1 62.0(5)
C31 C26 C27 Ir1 -120.6(9)
N1 Ir1 C27 C28 165.9(4)
N2 Ir1 C27 C28 -116.5(5)
C26 Ir1 C27 C28 120.5(7)
C25 Ir1 C27 C28 81.8(5)
C29 Ir1 C27 C28 38.4(5)
Cl1 Ir1 C27 C28 -6.3(8)
N1 Ir1 C27 C26 45.4(6)
N2 Ir1 C27 C26 123.1(5)
C25 Ir1 C27 C26 -38.7(5)
C29 Ir1 C27 C26 -82.1(6)
C28 Ir1 C27 C26 -120.5(7)
Cl1 Ir1 C27 C26 -126.7(6)
N1 Ir1 C27 C32 -73.8(9)
N2 Ir1 C27 C32 3.9(9)
C26 Ir1 C27 C32 -119.2(11)
C25 Ir1 C27 C32 -157.9(10)
C29 Ir1 C27 C32 158.7(10)
C28 Ir1 C27 C32 120.4(11)
Cl1 Ir1 C27 C32 114.1(8)
C26 C27 C28 C29 -0.5(9)
C32 C27 C28 C29 -179.5(8)
Ir1 C27 C28 C29 -60.7(5)
C26 C27 C28 C33 -169.4(8)
C32 C27 C28 C33 11.7(13)
Ir1 C27 C28 C33 130.5(8)
C26 C27 C28 Ir1 60.2(5)
C32 C27 C28 Ir1 -118.8(9)
N1 Ir1 C28 C27 -37.2(11)
N2 Ir1 C28 C27 72.2(5)
C26 Ir1 C28 C27 -36.2(5)
C25 Ir1 C28 C27 -79.5(5)
C29 Ir1 C28 C27 -117.2(7)
Cl1 Ir1 C28 C27 176.7(4)
N1 Ir1 C28 C29 80.0(10)
N2 Ir1 C28 C29 -170.6(5)
C26 Ir1 C28 C29 81.0(6)
C25 Ir1 C28 C29 37.7(5)
C27 Ir1 C28 C29 117.2(7)
Cl1 Ir1 C28 C29 -66.1(5)
N1 Ir1 C28 C33 -160.8(9)
N2 Ir1 C28 C33 -51.4(10)
C26 Ir1 C28 C33 -159.8(11)
C25 Ir1 C28 C33 156.9(10)
C27 Ir1 C28 C33 -123.6(11)
C29 Ir1 C28 C33 119.2(11)
Cl1 Ir1 C28 C33 53.1(10)
C26 C25 C29 C28 0.7(9)
C24 C25 C29 C28 -176.6(8)
Ir1 C25 C29 C28 61.6(5)
C26 C25 C29 C30 179.9(8)
C24 C25 C29 C30 2.6(14)
Ir1 C25 C29 C30 -119.2(9)
C26 C25 C29 Ir1 -60.9(5)
C24 C25 C29 Ir1 121.8(9)
C27 C28 C29 C25 -0.1(9)
C33 C28 C29 C25 169.1(7)
Ir1 C28 C29 C25 -60.9(5)
C27 C28 C29 C30 -179.4(8)
C33 C28 C29 C30 -10.1(13)
Ir1 C28 C29 C30 119.8(9)
C27 C28 C29 Ir1 60.8(5)
C33 C28 C29 Ir1 -129.9(8)
N1 Ir1 C29 C25 -35.3(7)
N2 Ir1 C29 C25 135.1(6)
C26 Ir1 C29 C25 37.9(6)
C27 Ir1 C29 C25 80.4(6)
C28 Ir1 C29 C25 117.9(8)
Cl1 Ir1 C29 C25 -119.3(5)
N1 Ir1 C29 C28 -153.1(4)
N2 Ir1 C29 C28 17.2(9)
C26 Ir1 C29 C28 -80.0(5)
C25 Ir1 C29 C28 -117.9(8)
C27 Ir1 C29 C28 -37.4(5)
Cl1 Ir1 C29 C28 122.8(5)
N1 Ir1 C29 C30 85.5(9)
N2 Ir1 C29 C30 -104.1(9)
C26 Ir1 C29 C30 158.7(10)
C25 Ir1 C29 C30 120.8(11)
C27 Ir1 C29 C30 -158.8(10)
C28 Ir1 C29 C30 -121.3(11)
Cl1 Ir1 C29 C30 1.5(9)
C42 N4 C34 C35 -1.4(13)
Ir2 N4 C34 C35 170.6(7)
N4 C34 C35 C36 -4.1(15)
C34 C35 C36 C37 5.3(15)
C35 C36 C37 C38 179.9(10)
C35 C36 C37 C42 -1.2(13)
C36 C37 C38 C39 -178.0(10)
C42 C37 C38 C39 3.1(14)
C37 C38 C39 C40 1.6(16)
C38 C39 C40 C41 -2.1(16)
C39 C40 C41 N5 174.3(8)
C39 C40 C41 C42 -2.1(13)
C43 N5 C41 C40 -6.4(12)
Ir2 N5 C41 C40 158.2(8)
C43 N5 C41 C42 170.1(7)
Ir2 N5 C41 C42 -25.3(7)
C34 N4 C42 C37 5.7(11)
Ir2 N4 C42 C37 -167.3(6)
C34 N4 C42 C41 -172.3(7)
Ir2 N4 C42 C41 14.8(9)
C38 C37 C42 N4 174.6(8)
C36 C37 C42 N4 -4.4(12)
C38 C37 C42 C41 -7.6(12)
C36 C37 C42 C41 173.4(8)
C40 C41 C42 N4 -175.2(7)
N5 C41 C42 N4 7.8(10)
C40 C41 C42 C37 6.9(11)
N5 C41 C42 C37 -170.1(7)
C41 N5 C43 O4 15.9(12)
Ir2 N5 C43 O4 -145.3(7)
C41 N5 C43 C44 -164.0(7)
Ir2 N5 C43 C44 34.9(10)
C56 N6 C44 C43 -134.7(8)
C49 N6 C44 C43 38.5(11)
C56 N6 C44 C45 96.1(9)
C49 N6 C44 C45 -90.7(10)
O4 C43 C44 N6 -119.6(8)
N5 C43 C44 N6 60.2(10)
O4 C43 C44 C45 7.5(12)
N5 C43 C44 C45 -172.7(7)
N6 C44 C45 C47 62.9(11)
C43 C44 C45 C47 -64.4(11)
N6 C44 C45 C48 -57.3(11)
C43 C44 C45 C48 175.4(9)
N6 C44 C45 C46 -172.8(8)
C43 C44 C45 C46 59.9(11)
C56 N6 C49 O5 176.3(8)
C44 N6 C49 O5 2.4(13)
C56 N6 C49 C50 -4.2(9)
C44 N6 C49 C50 -178.2(7)
O5 C49 C50 C55 -176.1(9)
N6 C49 C50 C55 4.5(9)
O5 C49 C50 C51 0.1(16)
N6 C49 C50 C51 -179.3(9)
C55 C50 C51 C52 -0.6(14)
C49 C50 C51 C52 -176.4(9)
C50 C51 C52 C53 3.2(15)
C51 C52 C53 C54 -3.8(16)
C52 C53 C54 C55 1.8(15)
C51 C50 C55 C54 -1.4(14)
C49 C50 C55 C54 175.3(8)
C51 C50 C55 C56 -179.8(8)
C49 C50 C55 C56 -3.1(10)
C53 C54 C55 C50 0.9(14)
C53 C54 C55 C56 178.8(9)
C49 N6 C56 O6 179.3(9)
C44 N6 C56 O6 -6.7(14)
C49 N6 C56 C55 2.5(9)
C44 N6 C56 C55 176.5(7)
C50 C55 C56 O6 -176.3(9)
C54 C55 C56 O6 5.6(16)
C50 C55 C56 N6 0.5(10)
C54 C55 C56 N6 -177.7(9)
N4 Ir2 C58 C62 152.9(6)
C59 Ir2 C58 C62 -118.0(8)
N5 Ir2 C58 C62 -126.7(8)
C60 Ir2 C58 C62 -80.3(7)
C61 Ir2 C58 C62 -37.1(6)
Cl2 Ir2 C58 C62 67.4(6)
N4 Ir2 C58 C59 -89.1(5)
N5 Ir2 C58 C59 -8.7(10)
C60 Ir2 C58 C59 37.7(5)
C62 Ir2 C58 C59 118.0(8)
C61 Ir2 C58 C59 81.0(6)
Cl2 Ir2 C58 C59 -174.6(4)
N4 Ir2 C58 C57 27.0(11)
C59 Ir2 C58 C57 116.2(13)
N5 Ir2 C58 C57 107.5(11)
C60 Ir2 C58 C57 153.9(12)
C62 Ir2 C58 C57 -125.8(13)
C61 Ir2 C58 C57 -162.9(12)
Cl2 Ir2 C58 C57 -58.4(11)
C62 C58 C59 C60 -0.9(9)
C57 C58 C59 C60 175.3(8)
Ir2 C58 C59 C60 -62.8(6)
C62 C58 C59 C64 -177.4(8)
C57 C58 C59 C64 -1.2(14)
Ir2 C58 C59 C64 120.6(9)
C62 C58 C59 Ir2 62.0(6)
C57 C58 C59 Ir2 -121.8(8)
N4 Ir2 C59 C60 -145.9(5)
N5 Ir2 C59 C60 -67.4(6)
C58 Ir2 C59 C60 117.0(8)
C62 Ir2 C59 C60 80.6(6)
C61 Ir2 C59 C60 38.0(6)
Cl2 Ir2 C59 C60 127.5(5)
N4 Ir2 C59 C58 97.1(6)
N5 Ir2 C59 C58 175.6(5)
C60 Ir2 C59 C58 -117.0(8)
C62 Ir2 C59 C58 -36.5(6)
C61 Ir2 C59 C58 -79.0(6)
Cl2 Ir2 C59 C58 10.4(8)
N4 Ir2 C59 C64 -25.5(9)
N5 Ir2 C59 C64 53.0(9)
C58 Ir2 C59 C64 -122.6(11)
C60 Ir2 C59 C64 120.4(11)
C62 Ir2 C59 C64 -159.1(10)
C61 Ir2 C59 C64 158.4(10)
Cl2 Ir2 C59 C64 -112.1(8)
C58 C59 C60 C61 0.6(9)
C64 C59 C60 C61 177.3(8)
Ir2 C59 C60 C61 -61.7(6)
C58 C59 C60 C65 -178.2(8)
C64 C59 C60 C65 -1.6(14)
Ir2 C59 C60 C65 119.5(9)
C58 C59 C60 Ir2 62.3(5)
C64 C59 C60 Ir2 -121.1(8)
N4 Ir2 C60 C59 44.6(6)
N5 Ir2 C60 C59 121.2(5)
C58 Ir2 C60 C59 -38.9(6)
C62 Ir2 C60 C59 -80.5(6)
C61 Ir2 C60 C59 -117.6(8)
Cl2 Ir2 C60 C59 -129.0(5)
N4 Ir2 C60 C61 162.2(5)
C59 Ir2 C60 C61 117.6(8)
N5 Ir2 C60 C61 -121.1(6)
C58 Ir2 C60 C61 78.7(7)
C62 Ir2 C60 C61 37.1(6)
Cl2 Ir2 C60 C61 -11.4(9)
N4 Ir2 C60 C65 -76.4(9)
C59 Ir2 C60 C65 -120.9(11)
N5 Ir2 C60 C65 0.3(9)
C58 Ir2 C60 C65 -159.9(10)
C62 Ir2 C60 C65 158.5(10)
C61 Ir2 C60 C65 121.4(11)
Cl2 Ir2 C60 C65 110.0(9)
C59 C60 C61 C62 -0.2(10)
C65 C60 C61 C62 178.7(9)
Ir2 C60 C61 C62 -60.7(6)
C59 C60 C61 C66 -169.4(9)
C65 C60 C61 C66 9.4(15)
Ir2 C60 C61 C66 130.1(10)
C59 C60 C61 Ir2 60.5(6)
C65 C60 C61 Ir2 -120.6(9)
N4 Ir2 C61 C62 68.6(13)
C59 Ir2 C61 C62 80.7(6)
N5 Ir2 C61 C62 -174.1(6)
C58 Ir2 C61 C62 36.3(6)
C60 Ir2 C61 C62 118.3(9)
Cl2 Ir2 C61 C62 -67.7(6)
N4 Ir2 C61 C60 -49.8(14)
C59 Ir2 C61 C60 -37.6(5)
N5 Ir2 C61 C60 67.6(6)
C58 Ir2 C61 C60 -82.0(6)
C62 Ir2 C61 C60 -118.3(9)
Cl2 Ir2 C61 C60 173.9(5)
N4 Ir2 C61 C66 -170.6(10)
C59 Ir2 C61 C66 -158.4(14)
N5 Ir2 C61 C66 -53.2(13)
C58 Ir2 C61 C66 157.2(14)
C60 Ir2 C61 C66 -120.8(15)
C62 Ir2 C61 C66 120.9(15)
Cl2 Ir2 C61 C66 53.1(13)
C59 C58 C62 C61 0.8(10)
C57 C58 C62 C61 -175.1(9)
Ir2 C58 C62 C61 60.9(6)
C59 C58 C62 C63 -178.5(10)
C57 C58 C62 C63 5.6(16)
Ir2 C58 C62 C63 -118.4(11)
C59 C58 C62 Ir2 -60.1(6)
C57 C58 C62 Ir2 124.0(10)
C60 C61 C62 C58 -0.4(10)
C66 C61 C62 C58 168.9(9)
Ir2 C61 C62 C58 -60.5(6)
C60 C61 C62 C63 178.9(9)
C66 C61 C62 C63 -11.8(16)
Ir2 C61 C62 C63 118.8(10)
C60 C61 C62 Ir2 60.1(6)
C66 C61 C62 Ir2 -130.6(10)
N4 Ir2 C62 C58 -37.3(8)
C59 Ir2 C62 C58 38.7(6)
N5 Ir2 C62 C58 130.3(7)
C60 Ir2 C62 C58 81.5(6)
C61 Ir2 C62 C58 119.1(9)
Cl2 Ir2 C62 C58 -120.5(6)
N4 Ir2 C62 C61 -156.5(5)
C59 Ir2 C62 C61 -80.5(6)
N5 Ir2 C62 C61 11.2(10)
C58 Ir2 C62 C61 -119.1(9)
C60 Ir2 C62 C61 -37.7(6)
Cl2 Ir2 C62 C61 120.4(6)
N4 Ir2 C62 C63 85.4(12)
C59 Ir2 C62 C63 161.4(13)
N5 Ir2 C62 C63 -107.0(13)
C58 Ir2 C62 C63 122.7(15)
C60 Ir2 C62 C63 -155.8(13)
C61 Ir2 C62 C63 -118.1(14)
Cl2 Ir2 C62 C63 2.3(12)
